data_2214181
loop_
_publ_author_name
'Shoukat, Noreen'
'Rauf, M. Khawar'
'Bolte, Michael'
'Badshah, Amin'

_publ_section_title
;
 1-(3-Chlorophenyl)-3-pivaloylthiourea
;
_journal_coeditor_code EZ2082
_journal_issue 7
_journal_name_full 'Acta Crystallographica Section E'
_journal_page_first o3207
_journal_page_last o3207
_journal_paper_doi 10.1107/S1600536807028280
_journal_volume 63
_journal_year 2007
_chemical_formula_iupac 'C12 H15 Cl N2 O S'
_chemical_formula_moiety 'C12 H15 Cl N2 O S'
_chemical_formula_sum 'C12 H15 Cl N2 O S'
_chemical_formula_weight 270.77
_chemical_name_common 1-Pivaloyl-3-(3-chlorophenyl)thiourea
_chemical_name_systematic
;
1-(3-Chlorophenyl)-3-pivaloylthiourea
;
_space_group_IT_number 19
_symmetry_cell_setting orthorhombic
_symmetry_space_group_name_Hall 'P 2ac 2ab'
_symmetry_space_group_name_H-M 'P 21 21 21'
_atom_sites_solution_hydrogens geom
_atom_sites_solution_primary direct
_atom_sites_solution_secondary difmap
_audit_creation_method SHELXL-97
_cell_angle_alpha 90.00
_cell_angle_beta 90.00
_cell_angle_gamma 90.00
_cell_formula_units_Z 4
_cell_length_a 6.1269(2)
_cell_length_b 10.2848(4)
_cell_length_c 21.1360(9)
_cell_measurement_reflns_used 34614
_cell_measurement_temperature 173(2)
_cell_measurement_theta_max 29.8
_cell_measurement_theta_min 3.5
_cell_volume 1331.86(9)
_computing_cell_refinement X-AREA
_computing_data_collection 'X-AREA (Stoe & Cie, 2001)'
_computing_data_reduction X-AREA
_computing_molecular_graphics 'XP in SHELXTL-Plus (Sheldrick, 1991)'
_computing_publication_material SHELXL97
_computing_structure_refinement 'SHELXL97 (Sheldrick, 1997)'
_computing_structure_solution 'SHELXS97 (Sheldrick, 1990)'
_diffrn_ambient_temperature 173(2)
_diffrn_measured_fraction_theta_full 0.998
_diffrn_measured_fraction_theta_max 0.998
_diffrn_measurement_device_type 'Stoe IPDSII two-circle'
_diffrn_measurement_method \w
_diffrn_radiation_monochromator graphite
_diffrn_radiation_source 'fine-focus sealed tube'
_diffrn_radiation_type MoK\a
_diffrn_radiation_wavelength 0.71073
_diffrn_reflns_av_R_equivalents 0.052
_diffrn_reflns_av_sigmaI/netI 0.018
_diffrn_reflns_limit_h_max 8
_diffrn_reflns_limit_h_min -8
_diffrn_reflns_limit_k_max 14
_diffrn_reflns_limit_k_min -14
_diffrn_reflns_limit_l_max 29
_diffrn_reflns_limit_l_min -29
_diffrn_reflns_number 35409
_diffrn_reflns_theta_full 25.00
_diffrn_reflns_theta_max 29.6
_diffrn_reflns_theta_min 3.5
_diffrn_standards_number 0
_exptl_absorpt_coefficient_mu 0.429
_exptl_absorpt_correction_T_max 0.824
_exptl_absorpt_correction_T_min 0.817
_exptl_absorpt_correction_type multi-scan
_exptl_absorpt_process_details '(MULABS; Spek, 2003; Blessing, 1995)'
_exptl_crystal_colour colourless
_exptl_crystal_density_diffrn 1.350
_exptl_crystal_density_method 'not measured'
_exptl_crystal_description block
_exptl_crystal_F_000 568
_exptl_crystal_size_max 0.49
_exptl_crystal_size_mid 0.49
_exptl_crystal_size_min 0.47
_refine_diff_density_max 0.224
_refine_diff_density_min -0.177
_refine_ls_abs_structure_details 'Flack, (1983), 1573 Friedel pairs'
_refine_ls_abs_structure_Flack -0.01(4)
_refine_ls_extinction_coef 0.028(2)
_refine_ls_extinction_expression Fc^*^=kFc[1+0.001xFc^2^\l^3^/sin(2\q)]^-1/4^
_refine_ls_extinction_method SHELXL97
_refine_ls_goodness_of_fit_ref 1.04
_refine_ls_hydrogen_treatment mixed
_refine_ls_matrix_type full
_refine_ls_number_parameters 191
_refine_ls_number_reflns 3742
_refine_ls_number_restraints 30
_refine_ls_restrained_S_all 1.05
_refine_ls_R_factor_all 0.023
_refine_ls_R_factor_gt 0.023
_refine_ls_shift/su_max 0.002
_refine_ls_shift/su_mean 0.000
_refine_ls_structure_factor_coef Fsqd
_refine_ls_weighting_details 'calc w=1/[\s^2^(Fo^2^)+(0.0361P)^2^+0.1922P] where P=(Fo^2^+2Fc^2^)/3'
_refine_ls_weighting_scheme calc
_refine_ls_wR_factor_gt 0.062
_refine_ls_wR_factor_ref 0.062
_reflns_number_gt 3700
_reflns_number_total 3742
_reflns_threshold_expression I>2\s(I)
_cod_data_source_file ez2082.cif
_cod_data_source_block I
_cod_depositor_comments
;
The following automatic conversions were performed:
'_symmetry_cell_setting' value 'Orthorhombic' changed to 'orthorhombic'
according to '/home/saulius/struct/CIF-dictionaries/cif_core.dic'
dictionary named 'cif_core.dic' version 2.4.1 from 2010-06-29.

Automatic conversion script
Id: cif_fix_enum 1527 2010-12-29 10:47:43Z saulius 

The following automatic conversions were performed:

'_symmetry_cell_setting' value 'Orthorhombic' changed to
'orthorhombic' according to
/home/saulius/struct/CIF-dictionaries/cif_core.dic dictionary named
'cif_core.dic' version 2.4.1 from 2010-06-29.

Automatic conversion script
Id: cif_fix_values 1715 2011-07-08 13:25:40Z adriana 
;
_cod_database_code 2214181
_cod_database_fobs_code 2214181

loop_
_symmetry_equiv_pos_as_xyz
'x, y, z'
'-x+1/2, -y, z+1/2'
'-x, y+1/2, -z+1/2'
'x+1/2, -y+1/2, -z'

loop_
_atom_site_type_symbol
_atom_site_label
_atom_site_fract_x
_atom_site_fract_y
_atom_site_fract_z
_atom_site_U_iso_or_equiv
_atom_site_adp_type
_atom_site_calc_flag
_atom_site_refinement_flags
_atom_site_occupancy
_atom_site_disorder_assembly
_atom_site_disorder_group
Cl Cl1 0.56583(5) 0.11877(3) 0.622329(14) 0.03278(8) Uani d . 1 . .
S S1 0.71872(4) 0.66862(3) 0.541901(12) 0.02455(7) Uani d . 1 . .
O O1 0.53343(17) 0.53031(9) 0.34538(4) 0.0357(2) Uani d . 1 . .
N N1 0.51185(16) 0.50045(9) 0.46671(4) 0.02377(17) Uani d . 1 . .
H H1 0.471(3) 0.4776(19) 0.4264(9) 0.052(5) Uiso d . 1 . .
N N2 0.72061(15) 0.65585(8) 0.41596(4) 0.02134(16) Uani d . 1 . .
H H2 0.821(3) 0.7168(17) 0.4228(8) 0.040(4) Uiso d . 1 . .
C C1 0.64372(15) 0.60313(9) 0.47266(5) 0.01990(17) Uani d . 1 . .
C C2 0.66320(17) 0.61904(11) 0.35498(5) 0.02307(19) Uani d . 1 A .
C C3 0.76111(18) 0.69697(11) 0.30021(5) 0.0255(2) Uani d D 1 . .
C C11 0.41745(17) 0.43202(9) 0.51909(5) 0.02176(18) Uani d . 1 . .
C C12 0.52851(16) 0.32519(10) 0.54368(5) 0.02213(18) Uani d . 1 . .
H H12 0.6688 0.3019 0.5283 0.027 Uiso calc R 1 . .
C C13 0.42847(18) 0.25339(10) 0.59147(5) 0.02302(19) Uani d . 1 . .
C C14 0.2224(2) 0.28558(11) 0.61466(5) 0.0260(2) Uani d . 1 . .
H H14 0.1563 0.2352 0.6471 0.031 Uiso calc R 1 . .
C C15 0.11545(18) 0.39324(12) 0.58923(5) 0.0283(2) Uani d . 1 . .
H H15 -0.0247 0.4166 0.6047 0.034 Uiso calc R 1 . .
C C16 0.21162(18) 0.46708(10) 0.54130(5) 0.02590(19) Uani d . 1 . .
H H16 0.1377 0.5402 0.5241 0.031 Uiso calc R 1 . .
C C31 0.6919(19) 0.8377(6) 0.3090(4) 0.075(3) Uani d PD 0.501(14) A 1
H H31A 0.7498 0.8706 0.3492 0.112 Uiso calc PR 0.501(14) A 1
H H31B 0.5322 0.8431 0.3095 0.112 Uiso calc PR 0.501(14) A 1
H H31C 0.7491 0.8903 0.2741 0.112 Uiso calc PR 0.501(14) A 1
C C32 0.6826(14) 0.6375(10) 0.2402(3) 0.072(3) Uani d PD 0.501(14) A 1
H H32A 0.7430 0.6855 0.2041 0.108 Uiso calc PR 0.501(14) A 1
H H32B 0.5229 0.6411 0.2387 0.108 Uiso calc PR 0.501(14) A 1
H H32C 0.7303 0.5466 0.2381 0.108 Uiso calc PR 0.501(14) A 1
C C33 1.0128(9) 0.6913(7) 0.3023(3) 0.0448(12) Uani d PD 0.501(14) A 1
H H33A 1.0646 0.7296 0.3420 0.067 Uiso calc PR 0.501(14) A 1
H H33B 1.0729 0.7401 0.2665 0.067 Uiso calc PR 0.501(14) A 1
H H33C 1.0606 0.6005 0.2998 0.067 Uiso calc PR 0.501(14) A 1
C C31' 0.6110(11) 0.8150(7) 0.2875(3) 0.0556(14) Uani d PD 0.499(14) A 2
H H31D 0.4607 0.7849 0.2814 0.083 Uiso calc PR 0.499(14) A 2
H H31E 0.6605 0.8604 0.2493 0.083 Uiso calc PR 0.499(14) A 2
H H31F 0.6168 0.8746 0.3236 0.083 Uiso calc PR 0.499(14) A 2
C C32' 0.7525(16) 0.6115(6) 0.2407(3) 0.058(2) Uani d PD 0.499(14) A 2
H H32D 0.6026 0.5814 0.2338 0.087 Uiso calc PR 0.499(14) A 2
H H32E 0.8488 0.5363 0.2462 0.087 Uiso calc PR 0.499(14) A 2
H H32F 0.8007 0.6622 0.2040 0.087 Uiso calc PR 0.499(14) A 2
C C33' 0.9919(10) 0.7433(11) 0.3097(3) 0.0562(19) Uani d PD 0.499(14) A 2
H H33D 1.0396 0.7918 0.2722 0.084 Uiso calc PR 0.499(14) A 2
H H33E 1.0880 0.6682 0.3161 0.084 Uiso calc PR 0.499(14) A 2
H H33F 0.9985 0.7999 0.3469 0.084 Uiso calc PR 0.499(14) A 2

loop_
_atom_site_aniso_label
_atom_site_aniso_U_11
_atom_site_aniso_U_22
_atom_site_aniso_U_33
_atom_site_aniso_U_12
_atom_site_aniso_U_13
_atom_site_aniso_U_23
Cl1 0.04062(15) 0.02760(12) 0.03014(13) 0.00457(11) -0.00164(11) 0.00577(10)
S1 0.02621(11) 0.02688(12) 0.02055(11) -0.00204(9) -0.00021(9) -0.00280(9)
O1 0.0454(5) 0.0378(5) 0.0238(4) -0.0202(4) -0.0028(4) 0.0016(3)
N1 0.0308(4) 0.0221(4) 0.0184(4) -0.0057(3) 0.0028(3) -0.0004(3)
N2 0.0240(4) 0.0209(3) 0.0191(4) -0.0036(3) 0.0014(3) 0.0001(3)
C1 0.0200(4) 0.0185(4) 0.0212(4) 0.0025(3) 0.0025(3) 0.0009(3)
C2 0.0266(4) 0.0229(4) 0.0197(4) -0.0017(4) 0.0002(3) 0.0014(4)
C3 0.0312(5) 0.0255(4) 0.0198(4) -0.0044(4) 0.0005(4) 0.0033(4)
C11 0.0247(4) 0.0215(4) 0.0190(4) -0.0034(4) 0.0031(4) -0.0006(3)
C12 0.0220(4) 0.0238(4) 0.0207(4) -0.0019(3) 0.0014(3) -0.0013(4)
C13 0.0274(5) 0.0214(4) 0.0203(4) -0.0014(4) -0.0018(4) 0.0002(3)
C14 0.0296(5) 0.0278(5) 0.0205(4) -0.0051(4) 0.0051(4) 0.0003(4)
C15 0.0261(5) 0.0324(5) 0.0264(5) 0.0012(4) 0.0074(4) -0.0012(4)
C16 0.0276(4) 0.0254(4) 0.0247(5) 0.0029(4) 0.0025(4) 0.0006(4)
C31 0.118(6) 0.039(2) 0.068(4) 0.031(3) 0.045(4) 0.032(2)
C32 0.077(4) 0.120(6) 0.019(2) -0.063(4) -0.013(2) 0.018(3)
C33 0.0357(15) 0.060(3) 0.0384(19) -0.0093(19) 0.0065(13) 0.016(2)
C31' 0.067(3) 0.052(3) 0.048(3) 0.025(2) 0.018(2) 0.027(2)
C32' 0.106(6) 0.0388(18) 0.029(2) -0.036(3) 0.022(3) -0.0107(15)
C33' 0.043(2) 0.092(5) 0.034(2) -0.034(3) -0.0109(18) 0.030(3)

loop_
_atom_type_symbol
_atom_type_description
_atom_type_scat_dispersion_real
_atom_type_scat_dispersion_imag
_atom_type_scat_source
C C 0.0033 0.0016 'International Tables Vol C Tables 4.2.6.8 and 6.1.1.4'
H H 0.0000 0.0000 'International Tables Vol C Tables 4.2.6.8 and 6.1.1.4'
Cl Cl 0.1484 0.1585 'International Tables Vol C Tables 4.2.6.8 and 6.1.1.4'
N N 0.0061 0.0033 'International Tables Vol C Tables 4.2.6.8 and 6.1.1.4'
O O 0.0106 0.0060 'International Tables Vol C Tables 4.2.6.8 and 6.1.1.4'
S S 0.1246 0.1234 'International Tables Vol C Tables 4.2.6.8 and 6.1.1.4'

loop_
_geom_angle_atom_site_label_1
_geom_angle_atom_site_label_2
_geom_angle_atom_site_label_3
_geom_angle
C1 N1 C11 124.02(9)
C1 N1 H1 117.0(12)
C11 N1 H1 118.8(13)
C2 N2 C1 127.23(9)
C2 N2 H2 121.2(11)
C1 N2 H2 111.5(11)
N1 C1 N2 115.47(9)
N1 C1 S1 124.48(8)
N2 C1 S1 120.05(7)
O1 C2 N2 121.35(9)
O1 C2 C3 121.22(9)
N2 C2 C3 117.39(9)
C32 C3 C31 114.0(4)
C32 C3 C2 107.6(3)
C33' C3 C2 115.7(2)
C31 C3 C2 107.3(2)
C32 C3 C32' 19.1(5)
C33' C3 C32' 108.8(4)
C2 C3 C32' 107.8(3)
C32 C3 C33 109.4(4)
C31 C3 C33 108.1(4)
C2 C3 C33 110.5(3)
C33' C3 C31' 109.5(4)
C2 C3 C31' 108.0(2)
C32' C3 C31' 106.6(3)
C16 C11 C12 121.37(9)
C16 C11 N1 119.89(9)
C12 C11 N1 118.57(9)
C11 C12 C13 118.27(9)
C11 C12 H12 120.9
C13 C12 H12 120.9
C12 C13 C14 121.83(10)
C12 C13 Cl1 118.61(8)
C14 C13 Cl1 119.56(8)
C13 C14 C15 118.60(10)
C13 C14 H14 120.7
C15 C14 H14 120.7
C14 C15 C16 120.87(10)
C14 C15 H15 119.6
C16 C15 H15 119.6
C11 C16 C15 119.05(10)
C11 C16 H16 120.5
C15 C16 H16 120.5
C3 C31 H31A 109.5
C3 C31 H31B 109.5
H31A C31 H31B 109.5
C3 C31 H31C 109.5
H31A C31 H31C 109.5
H31B C31 H31C 109.5
C3 C32 H32A 109.5
C3 C32 H32B 109.5
H32A C32 H32B 109.5
C3 C32 H32C 109.5
H32A C32 H32C 109.5
H32B C32 H32C 109.5
C3 C33 H33A 109.5
C3 C33 H33B 109.5
H33A C33 H33B 109.5
C3 C33 H33C 109.5
H33A C33 H33C 109.5
H33B C33 H33C 109.5
C3 C31' H31D 109.5
C3 C31' H31E 109.5
H31D C31' H31E 109.5
C3 C31' H31F 109.5
H31D C31' H31F 109.5
H31E C31' H31F 109.5
C3 C32' H32D 109.5
C3 C32' H32E 109.5
H32D C32' H32E 109.5
C3 C32' H32F 109.5
H32D C32' H32F 109.5
H32E C32' H32F 109.5
C3 C33' H33D 109.5
C3 C33' H33E 109.5
H33D C33' H33E 109.5
C3 C33' H33F 109.5
H33D C33' H33F 109.5
H33E C33' H33F 109.5

loop_
_geom_bond_atom_site_label_1
_geom_bond_atom_site_label_2
_geom_bond_distance
_geom_bond_publ_flag
Cl1 C13 1.7466(11) ?
S1 C1 1.6753(10) y
O1 C2 1.2272(13) y
N1 C1 1.3356(13) y
N1 C11 1.4337(13) y
N1 H1 0.918(19) ?
N2 C2 1.3887(13) y
N2 C1 1.3972(12) y
N2 H2 0.889(18) ?
C2 C3 1.5304(14) ?
C3 C32 1.489(6) ?
C3 C33' 1.506(5) ?
C3 C31 1.520(5) ?
C3 C32' 1.536(5) ?
C3 C33 1.544(5) ?
C3 C31' 1.547(5) ?
C11 C16 1.3931(14) ?
C11 C12 1.3930(14) ?
C12 C13 1.3932(14) ?
C12 H12 0.9500 ?
C13 C14 1.3940(16) ?
C14 C15 1.3945(16) ?
C14 H14 0.9500 ?
C15 C16 1.3965(15) ?
C15 H15 0.9500 ?
C16 H16 0.9500 ?
C31 H31A 0.9800 ?
C31 H31B 0.9800 ?
C31 H31C 0.9800 ?
C32 H32A 0.9800 ?
C32 H32B 0.9800 ?
C32 H32C 0.9800 ?
C33 H33A 0.9800 ?
C33 H33B 0.9800 ?
C33 H33C 0.9800 ?
C31' H31D 0.9800 ?
C31' H31E 0.9800 ?
C31' H31F 0.9800 ?
C32' H32D 0.9800 ?
C32' H32E 0.9800 ?
C32' H32F 0.9800 ?
C33' H33D 0.9800 ?
C33' H33E 0.9800 ?
C33' H33F 0.9800 ?

loop_
_geom_hbond_atom_site_label_D
_geom_hbond_atom_site_label_H
_geom_hbond_atom_site_label_A
_geom_hbond_site_symmetry_A
_geom_hbond_distance_DH
_geom_hbond_distance_HA
_geom_hbond_distance_DA
_geom_hbond_angle_DHA
N1 H1 O1 . 0.918(19) 1.836(19) 2.5863(12) 137.2(18)
N2 H2 S1 4_566 0.889(18) 2.808(18) 3.6560(9) 159.8(14)

loop_
_geom_torsion_atom_site_label_1
_geom_torsion_atom_site_label_2
_geom_torsion_atom_site_label_3
_geom_torsion_atom_site_label_4
_geom_torsion
_geom_torsion_publ_flag
C11 N1 C1 N2 179.50(9) ?
C11 N1 C1 S1 -0.31(15) ?
C2 N2 C1 N1 4.83(15) y
C2 N2 C1 S1 -175.35(8) ?
C1 N2 C2 O1 -0.89(17) y
C1 N2 C2 C3 176.75(9) ?
O1 C2 C3 C32 -4.2(5) ?
N2 C2 C3 C32 178.2(5) ?
O1 C2 C3 C33' -146.3(5) ?
N2 C2 C3 C33' 36.1(5) ?
O1 C2 C3 C31 118.8(6) ?
N2 C2 C3 C31 -58.8(6) ?
O1 C2 C3 C32' -24.3(4) ?
N2 C2 C3 C32' 158.1(4) ?
O1 C2 C3 C33 -123.5(3) ?
N2 C2 C3 C33 58.8(3) ?
O1 C2 C3 C31' 90.7(4) ?
N2 C2 C3 C31' -87.0(4) ?
C1 N1 C11 C16 92.59(13) ?
C1 N1 C11 C12 -92.01(13) ?
C16 C11 C12 C13 -0.02(15) ?
N1 C11 C12 C13 -175.36(9) ?
C11 C12 C13 C14 0.19(15) ?
C11 C12 C13 Cl1 179.68(7) ?
C12 C13 C14 C15 -0.34(16) ?
Cl1 C13 C14 C15 -179.83(9) ?
C13 C14 C15 C16 0.33(17) ?
C12 C11 C16 C15 0.02(16) ?
N1 C11 C16 C15 175.29(10) ?
C14 C15 C16 C11 -0.18(17) ?
